data_7212895
loop_
_publ_author_name
'Lemmerer, Andreas'
'Bourne, Susan A.'
'Caira, Mino R.'
'Cotton, Jonathan'
'Hendricks, Umraan'
'Peinke, Laura C.'
'Trollope, Lee'

_publ_section_title
;
 Incorporating active pharmaceutical ingredients into a molecular salt
 using a chiral counterion
;
_journal_issue 11
_journal_name_full CrystEngComm
_journal_page_first 3634
_journal_paper_doi 10.1039/c0ce00043d
_journal_volume 12
_journal_year 2010
_chemical_absolute_configuration rm
_chemical_formula_moiety 'C13 H8 F3 N2 O2, C8 H12 N'
_chemical_formula_sum 'C21 H20 F3 N3 O2'
_chemical_formula_weight 403.4
_chemical_name_systematic
;
((R)-1-phenylethylammonium)).
(2-[[3-(trifluoromethyl)phenyl]amino]pyridine-3-carboxylate)
;
_space_group_IT_number 4
_symmetry_cell_setting monoclinic
_symmetry_space_group_name_Hall 'P 2yb'
_symmetry_space_group_name_H-M 'P 1 21 1'
_atom_sites_solution_hydrogens geom
_atom_sites_solution_primary direct
_atom_sites_solution_secondary difmap
_audit_conform_dict_location ftp://ftp.iucr.org/pub/cif_core.dic
_audit_conform_dict_name cif_core.dic
_audit_conform_dict_version 2.3
_audit_creation_date 2010-03-19T08:30:45-00:00
_audit_creation_method 'WinGX routine CIF_UPDATE'
_cell_angle_alpha 90
_cell_angle_beta 94.203(2)
_cell_angle_gamma 90
_cell_formula_units_Z 4
_cell_length_a 12.4158(6)
_cell_length_b 5.5535(2)
_cell_length_c 28.1619(14)
_cell_measurement_reflns_used 17475
_cell_measurement_temperature 143(2)
_cell_measurement_theta_max 28.28
_cell_measurement_theta_min 1
_cell_volume 1936.57(15)
_computing_cell_refinement 'DENZO-SMN (Otwinowski & Minor, 1997)'
_computing_data_collection 'COLLECT (Nonius, 2000)'
_computing_data_reduction DENZO-SMN
_computing_molecular_graphics
;
Ortep-3 for Windows (Farrugia, 1997) and DIAMOND (Brandenburg, 1999)
;
_computing_publication_material
;
WinGX publication routines (Farrugia, 1999) and PLATON (Spek, 2002)
;
_computing_structure_refinement 'SHELXL-97 (Sheldrick, 2008)'
_computing_structure_solution 'SHELXS-97 (Sheldrick, 2008)'
_diffrn_ambient_temperature 143(2)
_diffrn_measured_fraction_theta_full 0.989
_diffrn_measured_fraction_theta_max 0.989
_diffrn_measurement_device_type 'Nonius KappaCCD area-detector'
_diffrn_measurement_method '1.1\% \p and \w scans'
_diffrn_radiation_monochromator graphite
_diffrn_radiation_type MoK\a
_diffrn_radiation_wavelength 0.71073
_diffrn_reflns_av_R_equivalents 0.0608
_diffrn_reflns_av_unetI/netI 0.0476
_diffrn_reflns_limit_h_max 13
_diffrn_reflns_limit_h_min -15
_diffrn_reflns_limit_k_max 5
_diffrn_reflns_limit_k_min -6
_diffrn_reflns_limit_l_max 34
_diffrn_reflns_limit_l_min -33
_diffrn_reflns_number 14273
_diffrn_reflns_theta_full 25.5
_diffrn_reflns_theta_max 25.5
_diffrn_reflns_theta_min 1.64
_diffrn_standards_number 0
_exptl_absorpt_coefficient_mu 0.11
_exptl_absorpt_correction_T_max 0.9904
_exptl_absorpt_correction_T_min 0.9586
_exptl_absorpt_correction_type integration
_exptl_absorpt_process_details 'Bruker XPREP (Bruker, 1999)'
_exptl_crystal_colour colourless
_exptl_crystal_density_diffrn 1.384
_exptl_crystal_density_method 'not measured'
_exptl_crystal_description needle
_exptl_crystal_F_000 840
_exptl_crystal_size_max 0.59
_exptl_crystal_size_mid 0.1
_exptl_crystal_size_min 0.1
_refine_diff_density_max 0.355
_refine_diff_density_min -0.226
_refine_diff_density_rms 0.042
_refine_ls_abs_structure_details 'Flack H D (1983), Acta Cryst. A39, 876-881; 2551 friedel pairs measured'
_refine_ls_abs_structure_Flack 10(10)
_refine_ls_extinction_method none
_refine_ls_goodness_of_fit_ref 0.992
_refine_ls_hydrogen_treatment mixed
_refine_ls_matrix_type full
_refine_ls_number_parameters 549
_refine_ls_number_reflns 3971
_refine_ls_number_restraints 1
_refine_ls_restrained_S_all 0.992
_refine_ls_R_factor_all 0.0539
_refine_ls_R_factor_gt 0.0423
_refine_ls_shift/su_max 0
_refine_ls_shift/su_mean 0
_refine_ls_structure_factor_coef Fsqd
_refine_ls_weighting_details 'calc w=1/[\s^2^(Fo^2^)+(0.0574P)^2^+0.4227P] where P=(Fo^2^+2Fc^2^)/3'
_refine_ls_weighting_scheme calc
_refine_ls_wR_factor_gt 0.0985
_refine_ls_wR_factor_ref 0.1045
_reflns_number_gt 3369
_reflns_number_total 3971
_reflns_threshold_expression >2sigma(I)
_cod_data_source_file c0ce0043d.txt
_cod_data_source_block 4
_cod_depositor_comments
;
The following automatic conversions were performed:

'_symmetry_cell_setting' value 'Monoclinic' changed to 'monoclinic'
according to /home/saulius/struct/CIF-dictionaries/cif_core.dic
dictionary named 'cif_core.dic' version 2.4.2 from 2011-04-26.

Automatic conversion script
Id: cif_fix_values 1891 2012-01-12 08:04:46Z andrius 
;
_cod_original_sg_symbol_H-M P2(1)
_cod_database_code 7212895

loop_
_symmetry_equiv_pos_as_xyz
'x, y, z'
'-x, y+1/2, -z'

loop_
_atom_site_label
_atom_site_type_symbol
_atom_site_fract_x
_atom_site_fract_y
_atom_site_fract_z
_atom_site_U_iso_or_equiv
_atom_site_adp_type
_atom_site_occupancy
_atom_site_symmetry_multiplicity
_atom_site_calc_flag
_atom_site_refinement_flags
C1A C 0.3082(2) 0.4747(6) 0.47955(11) 0.0290(7) Uani 1 1 d .
C2A C 0.3150(3) 0.6614(6) 0.44716(11) 0.0325(7) Uani 1 1 d .
H2D H 0.2656 0.792 0.4472 0.039 Uiso 1 1 calc R
C3A C 0.3944(3) 0.6574(7) 0.41454(12) 0.0384(8) Uani 1 1 d .
H3A H 0.3986 0.785 0.3923 0.046 Uiso 1 1 calc R
C4A C 0.4670(3) 0.4684(7) 0.41450(13) 0.0422(9) Uani 1 1 d .
H4A H 0.5207 0.465 0.3921 0.051 Uiso 1 1 calc R
C5A C 0.4608(3) 0.2852(7) 0.44714(14) 0.0437(9) Uani 1 1 d .
H5A H 0.5111 0.1561 0.4475 0.052 Uiso 1 1 calc R
C6A C 0.3818(3) 0.2874(6) 0.47948(13) 0.0369(8) Uani 1 1 d .
H6A H 0.3782 0.1596 0.5017 0.044 Uiso 1 1 calc R
C7A C 0.2215(3) 0.4703(6) 0.51471(11) 0.0302(7) Uani 1 1 d .
H7A H 0.2415 0.3448 0.5392 0.036 Uiso 1 1 calc R
C8A C 0.2048(3) 0.7072(7) 0.54041(12) 0.0372(8) Uani 1 1 d .
H8A1 H 0.1472 0.688 0.5621 0.056 Uiso 1 1 calc R
H8A2 H 0.1845 0.833 0.517 0.056 Uiso 1 1 calc R
H8A3 H 0.2719 0.7531 0.5586 0.056 Uiso 1 1 calc R
N1 N 0.1163(2) 0.3972(5) 0.48879(10) 0.0269(6) Uani 1 1 d .
H1A H 0.080(3) 0.526(7) 0.4681(13) 0.04 Uiso 1 1 d .
H1B H 0.127(3) 0.259(7) 0.4664(12) 0.04 Uiso 1 1 d .
H1C H 0.075(3) 0.352(7) 0.5083(14) 0.04 Uiso 1 1 d .
C1B C 0.7955(2) -0.2900(6) 0.00971(11) 0.0286(7) Uani 1 1 d .
C2B C 0.8216(2) -0.4624(6) 0.04486(11) 0.0294(7) Uani 1 1 d .
H2E H 0.7781 -0.6024 0.0467 0.035 Uiso 1 1 calc R
C3B C 0.9107(2) -0.4305(7) 0.07702(12) 0.0350(8) Uani 1 1 d .
H3B H 0.9272 -0.5466 0.1012 0.042 Uiso 1 1 calc R
C4B C 0.9748(3) -0.2300(7) 0.07371(13) 0.0393(9) Uani 1 1 d .
H4B H 1.0356 -0.208 0.0958 0.047 Uiso 1 1 calc R
C5B C 0.9513(3) -0.0602(6) 0.03846(14) 0.0386(8) Uani 1 1 d .
H5B H 0.9965 0.0765 0.0361 0.046 Uiso 1 1 calc R
C6B C 0.8616(3) -0.0899(6) 0.00667(12) 0.0350(8) Uani 1 1 d .
H6B H 0.8453 0.0275 -0.0173 0.042 Uiso 1 1 calc R
C7B C 0.6947(3) -0.3155(6) -0.02349(11) 0.0317(7) Uani 1 1 d .
H7B H 0.6964 -0.1885 -0.0486 0.038 Uiso 1 1 calc R
C8B C 0.6821(3) -0.5585(7) -0.04810(13) 0.0439(9) Uani 1 1 d .
H8B1 H 0.6161 -0.5587 -0.0694 0.066 Uiso 1 1 calc R
H8B2 H 0.6776 -0.6854 -0.0241 0.066 Uiso 1 1 calc R
H8B3 H 0.7446 -0.5883 -0.0666 0.066 Uiso 1 1 calc R
N2 N 0.5971(2) -0.2716(6) 0.00423(10) 0.0331(6) Uani 1 1 d .
H2A H 0.593(3) -0.392(8) 0.0253(15) 0.05 Uiso 1 1 d .
H2B H 0.602(3) -0.123(8) 0.0181(15) 0.05 Uiso 1 1 d .
H2C H 0.524(3) -0.263(7) -0.0189(12) 0.05 Uiso 1 1 d .
C11A C 0.0276(2) 0.7994(6) 0.35829(10) 0.0233(6) Uani 1 1 d .
C12A C 0.0640(2) 0.9103(6) 0.31673(10) 0.0249(7) Uani 1 1 d .
C13A C -0.0344(3) 0.6446(6) 0.26870(11) 0.0318(7) Uani 1 1 d .
H13A H -0.0576 0.5924 0.2375 0.038 Uiso 1 1 calc R
C14A C -0.0715(3) 0.5198(6) 0.30642(11) 0.0327(7) Uani 1 1 d .
H14A H -0.1168 0.3828 0.3016 0.039 Uiso 1 1 calc R
C15A C -0.0400(2) 0.6024(6) 0.35161(11) 0.0305(7) Uani 1 1 d .
H15A H -0.0651 0.5226 0.3785 0.037 Uiso 1 1 calc R
C16A C 0.0537(2) 0.8908(6) 0.40795(10) 0.0263(7) Uani 1 1 d .
C17A C 0.1806(2) 1.2472(6) 0.28851(10) 0.0268(7) Uani 1 1 d .
C18A C 0.1658(2) 1.2178(6) 0.23923(11) 0.0300(7) Uani 1 1 d .
H18A H 0.1238 1.0881 0.2259 0.036 Uiso 1 1 calc R
C19A C 0.2139(2) 1.3826(6) 0.20981(11) 0.0321(7) Uani 1 1 d .
C20A C 0.2751(3) 1.5732(7) 0.22805(13) 0.0373(8) Uani 1 1 d .
H20A H 0.3058 1.6856 0.2075 0.045 Uiso 1 1 calc R
C21A C 0.2907(3) 1.5968(6) 0.27722(13) 0.0387(8) Uani 1 1 d .
H21A H 0.334 1.7247 0.2904 0.046 Uiso 1 1 calc R
C22A C 0.2443(3) 1.4377(6) 0.30690(12) 0.0335(8) Uani 1 1 d .
H22A H 0.2557 1.4572 0.3404 0.04 Uiso 1 1 calc R
C23A C 0.2033(3) 1.3403(8) 0.15781(13) 0.0486(10) Uani 1 1 d .
N3 N 0.0319(2) 0.8341(5) 0.27285(8) 0.0292(6) Uani 1 1 d .
N4 N 0.1355(2) 1.0977(5) 0.32181(9) 0.0290(6) Uani 1 1 d .
H4 H 0.144(3) 1.139(7) 0.3463(12) 0.035 Uiso 1 1 d .
O1A O 0.11246(19) 1.0737(4) 0.41467(7) 0.0355(5) Uani 1 1 d .
O2A O 0.01502(17) 0.7731(4) 0.44147(7) 0.0350(5) Uani 1 1 d .
F1A F 0.2789(3) 1.1890(8) 0.14388(9) 0.1214(16) Uani 1 1 d .
F2A F 0.1121(2) 1.2424(8) 0.14158(9) 0.1026(13) Uani 1 1 d .
F3A F 0.2153(3) 1.5326(6) 0.13170(9) 0.0966(11) Uani 1 1 d .
C11B C 0.6660(2) -0.7589(6) 0.13130(10) 0.0259(7) Uani 1 1 d .
C12B C 0.6707(2) -0.6205(6) 0.17379(11) 0.0258(7) Uani 1 1 d .
C13B C 0.8082(3) -0.8538(6) 0.20664(11) 0.0342(8) Uani 1 1 d .
H13B H 0.8577 -0.8886 0.2331 0.041 Uiso 1 1 calc R
C14B C 0.8114(3) -0.9984(7) 0.16736(12) 0.0357(8) Uani 1 1 d .
H14B H 0.8616 -1.1269 0.1662 0.043 Uiso 1 1 calc R
C15B C 0.7374(2) -0.9477(6) 0.12921(11) 0.0306(7) Uani 1 1 d .
H15B H 0.7361 -1.0445 0.1014 0.037 Uiso 1 1 calc R
C16B C 0.5907(2) -0.7034(6) 0.08856(11) 0.0297(7) Uani 1 1 d .
C17B C 0.5834(2) -0.2728(6) 0.21449(11) 0.0268(7) Uani 1 1 d .
C18B C 0.6358(2) -0.2827(6) 0.26040(11) 0.0298(7) Uani 1 1 d .
H18B H 0.6874 -0.405 0.2685 0.036 Uiso 1 1 calc R
C19B C 0.6110(2) -0.1116(6) 0.29374(11) 0.0314(7) Uani 1 1 d .
C20B C 0.5365(3) 0.0703(7) 0.28357(13) 0.0374(8) Uani 1 1 d .
H20B H 0.5207 0.1849 0.3071 0.045 Uiso 1 1 calc R
C21B C 0.4855(3) 0.0810(7) 0.23810(13) 0.0367(8) Uani 1 1 d .
H21B H 0.4343 0.2043 0.2302 0.044 Uiso 1 1 calc R
C22B C 0.5092(2) -0.0881(6) 0.20421(11) 0.0306(7) Uani 1 1 d .
H22B H 0.4741 -0.0779 0.1732 0.037 Uiso 1 1 calc R
C23B C 0.6716(3) -0.1181(7) 0.34152(12) 0.0393(9) Uani 1 1 d .
N5 N 0.7416(2) -0.6688(5) 0.21086(9) 0.0309(6) Uani 1 1 d .
N6 N 0.5998(2) -0.4332(5) 0.17764(10) 0.0313(6) Uani 1 1 d .
H6 H 0.562(3) -0.403(7) 0.1509(13) 0.038 Uiso 1 1 d .
O1B O 0.5325(2) -0.5199(5) 0.08747(8) 0.0449(6) Uani 1 1 d .
O2B O 0.59243(18) -0.8398(5) 0.05267(8) 0.0407(6) Uani 1 1 d .
F1B F 0.76412(16) 0.0076(5) 0.34274(8) 0.0543(6) Uani 1 1 d .
F2B F 0.61418(17) -0.0219(5) 0.37596(7) 0.0600(7) Uani 1 1 d .
F3B F 0.69844(17) -0.3388(4) 0.35652(7) 0.0475(5) Uani 1 1 d .

loop_
_atom_site_aniso_label
_atom_site_aniso_U_11
_atom_site_aniso_U_22
_atom_site_aniso_U_33
_atom_site_aniso_U_23
_atom_site_aniso_U_13
_atom_site_aniso_U_12
C1A 0.0281(17) 0.0287(17) 0.0298(16) -0.0068(14) -0.0014(13) 0.0007(14)
C2A 0.0300(17) 0.0328(19) 0.0343(17) -0.0027(15) 0.0004(13) 0.0018(15)
C3A 0.0348(19) 0.043(2) 0.0384(18) 0.0000(16) 0.0066(14) -0.0061(17)
C4A 0.0304(18) 0.050(2) 0.048(2) -0.0137(18) 0.0121(15) -0.0089(17)
C5A 0.0283(18) 0.042(2) 0.061(2) -0.0141(19) 0.0024(16) 0.0058(17)
C6A 0.0318(18) 0.0306(19) 0.047(2) -0.0013(16) -0.0017(15) 0.0030(16)
C7A 0.0317(17) 0.0314(17) 0.0272(16) -0.0001(14) 0.0013(13) 0.0019(15)
C8A 0.0400(19) 0.0400(19) 0.0317(17) -0.0088(15) 0.0038(14) 0.0000(17)
N1 0.0303(15) 0.0284(15) 0.0229(14) -0.0005(12) 0.0081(11) -0.0038(13)
C1B 0.0251(16) 0.0292(17) 0.0325(17) -0.0006(14) 0.0099(13) 0.0045(14)
C2B 0.0247(16) 0.0286(18) 0.0355(17) -0.0011(14) 0.0058(13) -0.0009(14)
C3B 0.0292(18) 0.0362(19) 0.0395(19) 0.0011(15) 0.0014(14) 0.0053(16)
C4B 0.0240(17) 0.045(2) 0.048(2) -0.0121(18) 0.0026(14) 0.0000(17)
C5B 0.0285(18) 0.0292(19) 0.060(2) -0.0061(16) 0.0135(16) -0.0027(15)
C6B 0.0328(18) 0.0300(18) 0.043(2) 0.0024(15) 0.0116(15) 0.0040(16)
C7B 0.0339(18) 0.0363(19) 0.0254(16) 0.0015(14) 0.0063(13) 0.0039(16)
C8B 0.051(2) 0.041(2) 0.039(2) -0.0074(16) -0.0010(16) 0.0047(19)
N2 0.0270(14) 0.0419(18) 0.0296(15) 0.0026(13) -0.0018(12) 0.0018(14)
C11A 0.0212(15) 0.0262(16) 0.0228(14) 0.0011(12) 0.0043(11) 0.0042(13)
C12A 0.0234(15) 0.0281(17) 0.0230(15) -0.0011(12) 0.0004(11) 0.0050(14)
C13A 0.0341(18) 0.0341(19) 0.0260(16) -0.0015(14) -0.0048(13) -0.0032(16)
C14A 0.0312(17) 0.0304(19) 0.0364(18) -0.0009(14) 0.0023(14) -0.0068(15)
C15A 0.0303(17) 0.0355(19) 0.0265(16) 0.0027(14) 0.0071(13) 0.0018(15)
C16A 0.0276(16) 0.0311(17) 0.0210(15) 0.0007(13) 0.0065(12) 0.0107(15)
C17A 0.0263(16) 0.0267(17) 0.0274(16) 0.0039(13) 0.0023(12) 0.0032(14)
C18A 0.0289(16) 0.0322(17) 0.0289(16) 0.0005(14) 0.0023(13) -0.0004(15)
C19A 0.0256(16) 0.0388(19) 0.0323(17) 0.0100(15) 0.0043(13) 0.0055(15)
C20A 0.0300(18) 0.0347(19) 0.048(2) 0.0086(16) 0.0083(15) 0.0012(16)
C21A 0.0341(19) 0.0308(19) 0.052(2) -0.0028(16) 0.0054(15) -0.0041(16)
C22A 0.0332(18) 0.0357(19) 0.0318(17) -0.0018(14) 0.0035(13) -0.0019(16)
C23A 0.045(2) 0.065(3) 0.036(2) 0.014(2) 0.0065(16) -0.006(2)
N3 0.0296(14) 0.0345(16) 0.0229(13) 0.0004(11) -0.0017(10) -0.0012(13)
N4 0.0367(15) 0.0295(15) 0.0209(13) -0.0013(12) 0.0014(11) -0.0043(13)
O1A 0.0473(14) 0.0354(13) 0.0241(11) -0.0051(10) 0.0043(10) -0.0016(12)
O2A 0.0389(13) 0.0427(14) 0.0245(12) 0.0039(10) 0.0103(9) 0.0086(11)
F1A 0.148(3) 0.179(4) 0.0370(15) -0.0158(19) 0.0068(17) 0.087(3)
F2A 0.099(2) 0.172(4) 0.0350(13) 0.0125(18) -0.0063(13) -0.065(2)
F3A 0.157(3) 0.086(2) 0.0460(15) 0.0304(15) 0.0015(17) -0.028(2)
C11B 0.0219(15) 0.0338(18) 0.0224(15) 0.0034(13) 0.0038(11) -0.0016(14)
C12B 0.0225(15) 0.0261(17) 0.0287(16) 0.0014(13) -0.0002(12) -0.0008(13)
C13B 0.0337(18) 0.039(2) 0.0285(17) -0.0030(15) -0.0060(13) 0.0071(16)
C14B 0.0340(18) 0.038(2) 0.0350(18) -0.0019(15) 0.0002(14) 0.0089(16)
C15B 0.0310(17) 0.0373(19) 0.0241(15) -0.0045(14) 0.0062(13) -0.0021(16)
C16B 0.0272(17) 0.0379(19) 0.0241(16) -0.0006(14) 0.0028(12) -0.0070(16)
C17B 0.0254(16) 0.0251(16) 0.0301(16) -0.0021(13) 0.0027(12) -0.0042(14)
C18B 0.0240(16) 0.0310(17) 0.0345(17) -0.0013(14) 0.0039(13) 0.0004(14)
C19B 0.0240(16) 0.0376(19) 0.0333(17) -0.0072(15) 0.0062(13) -0.0048(16)
C20B 0.0308(18) 0.0371(19) 0.046(2) -0.0096(16) 0.0117(15) -0.0028(17)
C21B 0.0291(18) 0.0311(18) 0.050(2) -0.0005(16) 0.0036(15) 0.0044(16)
C22B 0.0232(16) 0.0314(18) 0.0368(18) 0.0050(14) -0.0009(13) -0.0027(15)
C23B 0.0325(19) 0.051(2) 0.0355(19) -0.0134(17) 0.0079(14) -0.0006(18)
N5 0.0295(15) 0.0359(16) 0.0268(14) -0.0040(12) -0.0030(11) 0.0039(13)
N6 0.0311(15) 0.0323(15) 0.0293(14) -0.0007(12) -0.0049(11) 0.0044(13)
O1B 0.0521(15) 0.0476(15) 0.0329(13) -0.0013(11) -0.0119(11) 0.0134(13)
O2B 0.0339(13) 0.0613(16) 0.0262(12) -0.0109(12) -0.0017(9) 0.0016(12)
F1B 0.0398(12) 0.0696(16) 0.0528(13) -0.0130(12) -0.0022(10) -0.0138(12)
F2B 0.0508(13) 0.0901(18) 0.0403(12) -0.0275(12) 0.0114(10) 0.0125(13)
F3B 0.0514(13) 0.0591(15) 0.0318(10) -0.0009(10) 0.0024(9) 0.0026(12)

loop_
_atom_type_symbol
_atom_type_description
_atom_type_scat_dispersion_real
_atom_type_scat_dispersion_imag
_atom_type_scat_source
C C 0.0033 0 'International Tables Vol C Tables 4.2.6.8 and 6.1.1.4'
H H 0 0 'International Tables Vol C Tables 4.2.6.8 and 6.1.1.4'
N N 0.0061 0 'International Tables Vol C Tables 4.2.6.8 and 6.1.1.4'
O O 0.0106 0 'International Tables Vol C Tables 4.2.6.8 and 6.1.1.4'
F F 0.0171 0 'International Tables Vol C Tables 4.2.6.8 and 6.1.1.4'

loop_
_exptl_crystal_face_index_h
_exptl_crystal_face_index_k
_exptl_crystal_face_index_l
_exptl_crystal_face_perp_dist
0 1 0 0.376
0 -1 0 0.218
18 -1 2 0.05
-17 1 -2 0.05
0 0 -1 0.05
0 0 1 0.05

loop_
_geom_angle_atom_site_label_1
_geom_angle_atom_site_label_2
_geom_angle_atom_site_label_3
_geom_angle
C6A C1A C2A 119.2(3)
C6A C1A C7A 119.3(3)
C2A C1A C7A 121.4(3)
C1A C2A C3A 120.0(3)
C1A C2A H2D 120
C3A C2A H2D 120
C4A C3A C2A 120.3(3)
C4A C3A H3A 119.9
C2A C3A H3A 119.9
C5A C4A C3A 119.4(3)
C5A C4A H4A 120.3
C3A C4A H4A 120.3
C4A C5A C6A 120.6(3)
C4A C5A H5A 119.7
C6A C5A H5A 119.7
C1A C6A C5A 120.4(3)
C1A C6A H6A 119.8
C5A C6A H6A 119.8
N1 C7A C1A 108.7(2)
N1 C7A C8A 108.7(3)
C1A C7A C8A 115.1(3)
N1 C7A H7A 108
C1A C7A H7A 108
C8A C7A H7A 108
C7A C8A H8A1 109.5
C7A C8A H8A2 109.5
H8A1 C8A H8A2 109.5
C7A C8A H8A3 109.5
H8A1 C8A H8A3 109.5
H8A2 C8A H8A3 109.5
C7A N1 H1A 115(2)
C7A N1 H1B 111.3(19)
H1A N1 H1B 105(3)
C7A N1 H1C 109(3)
H1A N1 H1C 110(3)
H1B N1 H1C 107(3)
C6B C1B C2B 119.0(3)
C6B C1B C7B 120.2(3)
C2B C1B C7B 120.8(3)
C3B C2B C1B 120.4(3)
C3B C2B H2E 119.8
C1B C2B H2E 119.8
C4B C3B C2B 119.7(3)
C4B C3B H3B 120.1
C2B C3B H3B 120.1
C3B C4B C5B 120.5(3)
C3B C4B H4B 119.8
C5B C4B H4B 119.8
C4B C5B C6B 119.9(3)
C4B C5B H5B 120
C6B C5B H5B 120
C5B C6B C1B 120.4(3)
C5B C6B H6B 119.8
C1B C6B H6B 119.8
N2 C7B C1B 108.9(2)
N2 C7B C8B 108.6(3)
C1B C7B C8B 114.7(3)
N2 C7B H7B 108.1
C1B C7B H7B 108.1
C8B C7B H7B 108.1
C7B C8B H8B1 109.5
C7B C8B H8B2 109.5
H8B1 C8B H8B2 109.5
C7B C8B H8B3 109.5
H8B1 C8B H8B3 109.5
H8B2 C8B H8B3 109.5
C7B N2 H2A 108(3)
C7B N2 H2B 110(3)
H2A N2 H2B 113(3)
C7B N2 H2C 111.7(18)
H2A N2 H2C 110(3)
H2B N2 H2C 104(3)
C15A C11A C12A 117.1(3)
C15A C11A C16A 118.8(3)
C12A C11A C16A 124.0(3)
N3 C12A N4 118.9(3)
N3 C12A C11A 122.1(3)
N4 C12A C11A 119.0(3)
N3 C13A C14A 124.6(3)
N3 C13A H13A 117.7
C14A C13A H13A 117.7
C13A C14A C15A 117.1(3)
C13A C14A H14A 121.5
C15A C14A H14A 121.5
C14A C15A C11A 121.1(3)
C14A C15A H15A 119.5
C11A C15A H15A 119.5
O1A C16A O2A 123.4(3)
O1A C16A C11A 119.8(3)
O2A C16A C11A 116.8(3)
C18A C17A C22A 119.1(3)
C18A C17A N4 124.5(3)
C22A C17A N4 116.4(3)
C17A C18A C19A 118.8(3)
C17A C18A H18A 120.6
C19A C18A H18A 120.6
C20A C19A C18A 121.9(3)
C20A C19A C23A 119.8(3)
C18A C19A C23A 118.2(3)
C19A C20A C21A 118.4(3)
C19A C20A H20A 120.8
C21A C20A H20A 120.8
C22A C21A C20A 120.8(3)
C22A C21A H21A 119.6
C20A C21A H21A 119.6
C21A C22A C17A 120.9(3)
C21A C22A H22A 119.6
C17A C22A H22A 119.6
F2A C23A F3A 105.9(3)
F2A C23A F1A 104.2(4)
F3A C23A F1A 103.6(3)
F2A C23A C19A 115.1(3)
F3A C23A C19A 114.8(4)
F1A C23A C19A 112.1(3)
C13A N3 C12A 118.0(3)
C12A N4 C17A 132.0(3)
C12A N4 H4 112(3)
C17A N4 H4 115(3)
C15B C11B C12B 117.4(3)
C15B C11B C16B 119.2(3)
C12B C11B C16B 123.4(3)
N5 C12B N6 118.6(3)
N5 C12B C11B 122.1(3)
N6 C12B C11B 119.3(3)
N5 C13B C14B 125.4(3)
N5 C13B H13B 117.3
C14B C13B H13B 117.3
C13B C14B C15B 116.7(3)
C13B C14B H14B 121.6
C15B C14B H14B 121.6
C11B C15B C14B 120.8(3)
C11B C15B H15B 119.6
C14B C15B H15B 119.6
O1B C16B O2B 120.9(3)
O1B C16B C11B 120.8(3)
O2B C16B C11B 118.1(3)
N6 C17B C22B 116.5(3)
N6 C17B C18B 125.2(3)
C22B C17B C18B 118.3(3)
C19B C18B C17B 119.0(3)
C19B C18B H18B 120.5
C17B C18B H18B 120.5
C20B C19B C18B 122.5(3)
C20B C19B C23B 119.2(3)
C18B C19B C23B 118.1(3)
C19B C20B C21B 118.3(3)
C19B C20B H20B 120.8
C21B C20B H20B 120.8
C22B C21B C20B 120.1(3)
C22B C21B H21B 120
C20B C21B H21B 120
C21B C22B C17B 121.7(3)
C21B C22B H22B 119.1
C17B C22B H22B 119.1
F3B C23B F1B 106.1(3)
F3B C23B F2B 105.6(3)
F1B C23B F2B 105.7(3)
F3B C23B C19B 114.0(3)
F1B C23B C19B 112.6(3)
F2B C23B C19B 112.3(3)
C13B N5 C12B 117.5(3)
C12B N6 C17B 132.3(3)
C12B N6 H6 113(2)
C17B N6 H6 115(2)

loop_
_geom_bond_atom_site_label_1
_geom_bond_atom_site_label_2
_geom_bond_distance
C1A C6A 1.385(5)
C1A C2A 1.388(5)
C1A C7A 1.516(4)
C2A C3A 1.396(5)
C2A H2D 0.95
C3A C4A 1.384(5)
C3A H3A 0.95
C4A C5A 1.377(5)
C4A H4A 0.95
C5A C6A 1.386(5)
C5A H5A 0.95
C6A H6A 0.95
C7A N1 1.504(4)
C7A C8A 1.523(5)
C7A H7A 1
C8A H8A1 0.98
C8A H8A2 0.98
C8A H8A3 0.98
N1 H1A 1.01(4)
N1 H1B 1.01(4)
N1 H1C 0.82(4)
C1B C6B 1.388(5)
C1B C2B 1.398(4)
C1B C7B 1.513(4)
C2B C3B 1.388(4)
C2B H2E 0.95
C3B C4B 1.376(5)
C3B H3B 0.95
C4B C5B 1.385(5)
C4B H4B 0.95
C5B C6B 1.386(5)
C5B H5B 0.95
C6B H6B 0.95
C7B N2 1.509(4)
C7B C8B 1.520(5)
C7B H7B 1
C8B H8B1 0.98
C8B H8B2 0.98
C8B H8B3 0.98
N2 H2A 0.90(5)
N2 H2B 0.92(5)
N2 H2C 1.08(4)
C11A C15A 1.383(5)
C11A C12A 1.425(4)
C11A C16A 1.500(4)
C12A N3 1.339(4)
C12A N4 1.369(4)
C13A N3 1.336(4)
C13A C14A 1.376(4)
C13A H13A 0.95
C14A C15A 1.382(4)
C14A H14A 0.95
C15A H15A 0.95
C16A O1A 1.257(4)
C16A O2A 1.271(4)
C17A C18A 1.396(4)
C17A C22A 1.398(5)
C17A N4 1.400(4)
C18A C19A 1.397(5)
C18A H18A 0.95
C19A C20A 1.380(5)
C19A C23A 1.479(5)
C20A C21A 1.390(5)
C20A H20A 0.95
C21A C22A 1.372(5)
C21A H21A 0.95
C22A H22A 0.95
C23A F2A 1.308(5)
C23A F3A 1.312(5)
C23A F1A 1.340(5)
N4 H4 0.73(3)
C11B C15B 1.378(5)
C11B C12B 1.420(4)
C11B C16B 1.501(4)
C12B N5 1.342(4)
C12B N6 1.373(4)
C13B N5 1.330(4)
C13B C14B 1.370(5)
C13B H13B 0.95
C14B C15B 1.390(5)
C14B H14B 0.95
C15B H15B 0.95
C16B O1B 1.248(4)
C16B O2B 1.264(4)
C17B N6 1.394(4)
C17B C22B 1.394(4)
C17B C18B 1.405(4)
C18B C19B 1.386(4)
C18B H18B 0.95
C19B C20B 1.386(5)
C19B C23B 1.493(5)
C20B C21B 1.387(5)
C20B H20B 0.95
C21B C22B 1.386(5)
C21B H21B 0.95
C22B H22B 0.95
C23B F3B 1.331(5)
C23B F1B 1.342(4)
C23B F2B 1.355(4)
N6 H6 0.87(3)

loop_
_geom_hbond_atom_site_label_D
_geom_hbond_atom_site_label_H
_geom_hbond_atom_site_label_A
_geom_hbond_distance_DH
_geom_hbond_distance_HA
_geom_hbond_distance_DA
_geom_hbond_angle_DHA
_geom_hbond_site_symmetry_A
N4 H4 O1A 0.73(3) 2.02(4) 2.655(3) 145(4) .
N1 H1A O2A 1.01(4) 1.74(4) 2.733(4) 170(3) .
N1 H1B O1A 1.01(4) 1.78(4) 2.752(3) 160(3) 1_545
N1 H1C O2A 0.82(4) 1.92(4) 2.731(3) 174(4) 2_546
N6 H6 O1B 0.87(3) 1.91(4) 2.658(3) 143(3) .
N2 H2A O1B 0.90(5) 2.08(4) 2.884(4) 148(4) .
N2 H2B O2B 0.92(5) 1.86(5) 2.762(4) 170(4) 1_565
N2 H2C O2B 1.08(4) 1.72(4) 2.774(4) 163(3) 2_655

loop_
_geom_torsion_atom_site_label_1
_geom_torsion_atom_site_label_2
_geom_torsion_atom_site_label_3
_geom_torsion_atom_site_label_4
_geom_torsion
C6A C1A C2A C3A 0.9(5)
C7A C1A C2A C3A -178.6(3)
C1A C2A C3A C4A -0.4(5)
C2A C3A C4A C5A -0.5(5)
C3A C4A C5A C6A 0.8(5)
C2A C1A C6A C5A -0.6(5)
C7A C1A C6A C5A 178.9(3)
C4A C5A C6A C1A -0.3(5)
C6A C1A C7A N1 -103.2(3)
C2A C1A C7A N1 76.2(4)
C6A C1A C7A C8A 134.6(3)
C2A C1A C7A C8A -45.9(4)
C6B C1B C2B C3B 1.7(4)
C7B C1B C2B C3B -176.1(3)
C1B C2B C3B C4B -1.2(5)
C2B C3B C4B C5B -0.1(5)
C3B C4B C5B C6B 1.0(5)
C4B C5B C6B C1B -0.5(5)
C2B C1B C6B C5B -0.9(4)
C7B C1B C6B C5B 177.0(3)
C6B C1B C7B N2 -107.1(3)
C2B C1B C7B N2 70.7(4)
C6B C1B C7B C8B 130.9(3)
C2B C1B C7B C8B -51.3(4)
C15A C11A C12A N3 2.2(4)
C16A C11A C12A N3 -174.6(3)
C15A C11A C12A N4 -176.5(3)
C16A C11A C12A N4 6.7(4)
N3 C13A C14A C15A 2.0(5)
C13A C14A C15A C11A -1.2(5)
C12A C11A C15A C14A -0.8(4)
C16A C11A C15A C14A 176.2(3)
C15A C11A C16A O1A -178.0(3)
C12A C11A C16A O1A -1.3(4)
C15A C11A C16A O2A 3.0(4)
C12A C11A C16A O2A 179.7(3)
C22A C17A C18A C19A -1.0(5)
N4 C17A C18A C19A 178.9(3)
C17A C18A C19A C20A -0.2(5)
C17A C18A C19A C23A 176.2(3)
C18A C19A C20A C21A 1.4(5)
C23A C19A C20A C21A -174.9(3)
C19A C20A C21A C22A -1.5(5)
C20A C21A C22A C17A 0.3(5)
C18A C17A C22A C21A 1.0(5)
N4 C17A C22A C21A -178.9(3)
C20A C19A C23A F2A -149.5(4)
C18A C19A C23A F2A 34.0(5)
C20A C19A C23A F3A -26.1(5)
C18A C19A C23A F3A 157.4(4)
C20A C19A C23A F1A 91.7(5)
C18A C19A C23A F1A -84.7(4)
C14A C13A N3 C12A -0.7(5)
N4 C12A N3 C13A 177.3(3)
C11A C12A N3 C13A -1.4(4)
N3 C12A N4 C17A 4.9(5)
C11A C12A N4 C17A -176.4(3)
C18A C17A N4 C12A -5.7(5)
C22A C17A N4 C12A 174.2(3)
C15B C11B C12B N5 0.0(4)
C16B C11B C12B N5 -177.5(3)
C15B C11B C12B N6 -178.9(3)
C16B C11B C12B N6 3.5(4)
N5 C13B C14B C15B -0.9(5)
C12B C11B C15B C14B -0.3(4)
C16B C11B C15B C14B 177.3(3)
C13B C14B C15B C11B 0.7(5)
C15B C11B C16B O1B -172.9(3)
C12B C11B C16B O1B 4.6(5)
C15B C11B C16B O2B 3.1(4)
C12B C11B C16B O2B -179.4(3)
N6 C17B C18B C19B -179.6(3)
C22B C17B C18B C19B 0.8(4)
C17B C18B C19B C20B -0.1(5)
C17B C18B C19B C23B -177.0(3)
C18B C19B C20B C21B -0.4(5)
C23B C19B C20B C21B 176.4(3)
C19B C20B C21B C22B 0.2(5)
C20B C21B C22B C17B 0.4(5)
N6 C17B C22B C21B 179.4(3)
C18B C17B C22B C21B -0.9(5)
C20B C19B C23B F3B 149.4(3)
C18B C19B C23B F3B -33.6(4)
C20B C19B C23B F1B -89.7(4)
C18B C19B C23B F1B 87.2(4)
C20B C19B C23B F2B 29.5(5)
C18B C19B C23B F2B -153.6(3)
C14B C13B N5 C12B 0.6(5)
N6 C12B N5 C13B 178.8(3)
C11B C12B N5 C13B -0.2(4)
N5 C12B N6 C17B -0.9(5)
C11B C12B N6 C17B 178.1(3)
C22B C17B N6 C12B 174.3(3)
C18B C17B N6 C12B -5.3(5)
